data_7049951
loop_
_publ_author_name
'Swidan, Ala'aeddeen'
'St Onge, P Blake J'
'Binder, Justin F.'
'Suter, Riccardo'
'Burford, Neil'
'Macdonald, Charles L. B.'

_publ_section_title
;
 2,6-Bis(benzimidazol-2-yl)pyridine complexes of group 14 elements.
;
_journal_issue 22
_journal_name_full 'Dalton transactions (Cambridge, England : 2003)'
_journal_page_first 7835
_journal_page_last 7843
_journal_paper_doi 10.1039/c9dt00995g
_journal_volume 48
_journal_year 2019
_chemical_formula_moiety '2(Cl3 Ge), C66 H50 N10 Ni, 1.5(C4 H8 O)'
_chemical_formula_sum 'C72 H62 Cl6 Ge2 N10 Ni O1.5'
_chemical_formula_weight 1507.90
_space_group_crystal_system triclinic
_space_group_IT_number 2
_space_group_name_Hall '-P 1'
_space_group_name_H-M_alt 'P -1'
_symmetry_space_group_name_Hall '-P 1'
_symmetry_space_group_name_H-M 'P -1'
_atom_sites_solution_hydrogens geom
_atom_sites_solution_primary dual
_audit_creation_date 2019-01-16
_audit_creation_method
;
Olex2 1.2
(compiled 2018.05.29 svn.r3508 for OlexSys, GUI svn.r5506)
;
_audit_update_record
;
2019-02-04 deposited with the CCDC.    2019-05-03 downloaded from the CCDC.
;
_cell_angle_alpha 82.572(2)
_cell_angle_beta 76.130(2)
_cell_angle_gamma 62.991(2)
_cell_formula_units_Z 2
_cell_length_a 13.6605(8)
_cell_length_b 14.1678(9)
_cell_length_c 19.8848(14)
_cell_measurement_reflns_used 9874
_cell_measurement_temperature 170.0
_cell_measurement_theta_max 32.126
_cell_measurement_theta_min 2.914
_cell_volume 3327.9(4)
_computing_cell_refinement 'SAINT v8.37A (Bruker, 2015)'
_computing_data_collection APEX3
_computing_data_reduction 'SAINT v8.37A (Bruker, 2015)'
_computing_molecular_graphics 'Olex2 (Dolomanov et al., 2009)'
_computing_publication_material 'Olex2 (Dolomanov et al., 2009)'
_computing_structure_refinement 'XL (Sheldrick, 2008)'
_computing_structure_solution 'XT (Sheldrick, 2015)'
_diffrn_ambient_temperature 170.0
_diffrn_measured_fraction_theta_full 0.994
_diffrn_measured_fraction_theta_max 0.982
_diffrn_measurement_device_type 'Bruker APEX3 Photon 100'
_diffrn_measurement_method '\f and \w scans'
_diffrn_radiation_type MoK\a
_diffrn_radiation_wavelength 0.71073
_diffrn_reflns_av_R_equivalents 0.0270
_diffrn_reflns_av_unetI/netI 0.0316
_diffrn_reflns_Laue_measured_fraction_full 0.994
_diffrn_reflns_Laue_measured_fraction_max 0.982
_diffrn_reflns_limit_h_max 17
_diffrn_reflns_limit_h_min -17
_diffrn_reflns_limit_k_max 18
_diffrn_reflns_limit_k_min -18
_diffrn_reflns_limit_l_max 26
_diffrn_reflns_limit_l_min -26
_diffrn_reflns_number 44388
_diffrn_reflns_point_group_measured_fraction_full 0.994
_diffrn_reflns_point_group_measured_fraction_max 0.982
_diffrn_reflns_theta_full 25.242
_diffrn_reflns_theta_max 27.877
_diffrn_reflns_theta_min 2.821
_diffrn_standards_number 0
_exptl_absorpt_coefficient_mu 1.473
_exptl_absorpt_correction_T_max 0.7466
_exptl_absorpt_correction_T_min 0.6353
_exptl_absorpt_correction_type multi-scan
_exptl_absorpt_process_details
'SADABS-2016/2 (Bruker,2016/2) was used for absorption correction. wR2(int) was 0.0593 before and 0.0395 after correction. The Ratio of minimum to maximum transmission is 0.8509. The \l/2 correction factor is Not present.'
_exptl_crystal_colour orange
_exptl_crystal_colour_primary orange
_exptl_crystal_density_diffrn 1.505
_exptl_crystal_description cubic
_exptl_crystal_F_000 1540
_exptl_crystal_size_max 0.35
_exptl_crystal_size_mid 0.22
_exptl_crystal_size_min 0.22
_refine_diff_density_max 0.878
_refine_diff_density_min -1.016
_refine_diff_density_rms 0.077
_refine_ls_extinction_method none
_refine_ls_goodness_of_fit_ref 1.031
_refine_ls_hydrogen_treatment constr
_refine_ls_matrix_type full
_refine_ls_number_parameters 893
_refine_ls_number_reflns 15560
_refine_ls_number_restraints 174
_refine_ls_restrained_S_all 1.046
_refine_ls_R_factor_all 0.0599
_refine_ls_R_factor_gt 0.0403
_refine_ls_shift/su_max 0.004
_refine_ls_shift/su_mean 0.000
_refine_ls_structure_factor_coef Fsqd
_refine_ls_weighting_details 'w=1/[\s^2^(Fo^2^)+(0.0366P)^2^+6.0569P] where P=(Fo^2^+2Fc^2^)/3'
_refine_ls_weighting_scheme calc
_refine_ls_wR_factor_gt 0.0919
_refine_ls_wR_factor_ref 0.1055
_reflns_Friedel_coverage 0.000
_reflns_number_gt 12245
_reflns_number_total 15560
_reflns_threshold_expression 'I > 2\s(I)'
_cod_data_source_file c9dt00995g2.cif
_cod_data_source_block as722_p-1_new
_cod_depositor_comments 'Adding full bibliography for 7049950--7049959.cif.'
_cod_original_formula_sum 'C72 H62 Cl6 Ge2 N10 Ni O1.50'
_cod_database_code 7049951
_shelx_shelxl_version_number 2016/6
_shelx_space_group_comment
;
The symmetry employed for this shelxl refinement is uniquely defined
by the following loop, which should always be used as a source of
symmetry information in preference to the above space-group names.
They are only intended as comments.
;
_shelx_estimated_absorpt_t_max 0.738
_shelx_estimated_absorpt_t_min 0.627
_olex2_refinement_description
;
1. Fixed Uiso
 At 1.2 times of:
  All C(H) groups, All C(H,H) groups
2. Restrained distances
 C1A-C1B \\sim C1B-C1C \\sim C1C-C1D
 with sigma of 0.02
 O2-C1A \\sim O2-C1D
 with sigma of 0.02
 O2-C1B \\sim O2-C1C
 with sigma of 0.04
 C1B-C1D \\sim C1A-C1C
 with sigma of 0.04
 C1E-C1F \\sim C1F-C1G \\sim C1G-C1H
 with sigma of 0.02
 O1-C1E \\sim O1-C1H
 with sigma of 0.02
 O1-C1F \\sim O1-C1G
 with sigma of 0.04
 C1F-C1H \\sim C1E-C1G
 with sigma of 0.04
 O2-C1A \\sim O2-C0AA
 with sigma of 0.02
 O2-C1D \\sim O2-C3AA
 with sigma of 0.02
 C1A-C1B \\sim C0AA-C1AA
 with sigma of 0.02
 C1B-C1C \\sim C1AA-C2AA
 with sigma of 0.02
 C1C-C1D \\sim C2AA-C3AA
 with sigma of 0.02
 O2-C1B \\sim O2-C1AA
 with sigma of 0.04
 O2-C1C \\sim O2-C2AA
 with sigma of 0.04
 C1A-C1C \\sim C0AA-C2AA
 with sigma of 0.04
 C1B-C1D \\sim C1AA-C3AA
 with sigma of 0.04
3. Uiso/Uaniso restraints and constraints
O2 \\sim C1A \\sim C1B \\sim C1C \\sim C1D: within 2A with sigma of 0.04 and
sigma for terminal atoms of 0.08
O1 \\sim C1E \\sim C1F \\sim C1G \\sim C1H: within 2A with sigma of 0.04 and
sigma for terminal atoms of 0.08
4. Rigid body (RIGU) restrains
 O1, C1H, C1G, C1E, C1F
 with sigma for 1-2 distances of 0.002 and sigma for 1-3 distances of 0.002
 C1A, C1B, C1C, C0AA, O2
 with sigma for 1-2 distances of 0.002 and sigma for 1-3 distances of 0.002
 C3AA, C2AA, C1AA, C0AA, O2
 with sigma for 1-2 distances of 0.002 and sigma for 1-3 distances of 0.002
5. Others
 Sof(C0AA)=Sof(H0AA)=Sof(H0AB)=Sof(C1AA)=Sof(H1AC)=Sof(H1AD)=Sof(C2AA)=
 Sof(H2AA)=Sof(H2AB)=Sof(C3AA)=Sof(H3AA)=Sof(H3AB)=1-FVAR(1)
 Sof(C1A)=Sof(H1AA)=Sof(H1AB)=Sof(C1B)=Sof(H1BA)=Sof(H1BB)=Sof(C1C)=Sof(H1CA)=
 Sof(H1CB)=Sof(C1D)=Sof(H1DA)=Sof(H1DB)=FVAR(1)
 Fixed Sof: O1(0.5) C1E(0.5) H1EA(0.5) H1EB(0.5) C1F(0.5) H1FA(0.5) H1FB(0.5)
 C1G(0.5) H1GA(0.5) H1GB(0.5) C1H(0.5) H1HA(0.5) H1HB(0.5)
6.a Secondary CH2 refined with riding coordinates:
 C27(H27A,H27B), C60(H60A,H60B), C53(H53A,H53B), C20(H20A,H20B), C1A(H1AA,
 H1AB), C1B(H1BA,H1BB), C1C(H1CA,H1CB), C1D(H1DA,H1DB), C1E(H1EA,H1EB),
 C1F(H1FA,H1FB), C1G(H1GA,H1GB), C1H(H1HA,H1HB), C0AA(H0AA,H0AB), C1AA(H1AC,
 H1AD), C2AA(H2AA,H2AB), C3AA(H3AA,H3AB)
6.b Aromatic/amide H refined with riding coordinates:
 C11(H11), C42(H42), C9(H9), C10(H10), C51(H51), C43(H43), C2(H2), C18(H18),
 C48(H48), C44(H44), C49(H49), C17(H17), C16(H16), C15(H15), C3(H3), C5(H5),
 C33(H33), C50(H50), C35(H35), C66(H66), C4(H4), C36(H36), C63(H63), C55(H55),
 C64(H64), C38(H38), C37(H37), C26(H26), C62(H62), C32(H32), C31(H31), C22(H22),
  C29(H29), C56(H56), C65(H65), C23(H23), C30(H30), C24(H24), C25(H25),
 C59(H59), C57(H57), C58(H58)
;
_olex2_submission_special_instructions 'No special instructions were received'

loop_
_space_group_symop_operation_xyz
'x, y, z'
'-x, -y, -z'

loop_
_atom_site_label
_atom_site_type_symbol
_atom_site_fract_x
_atom_site_fract_y
_atom_site_fract_z
_atom_site_U_iso_or_equiv
_atom_site_adp_type
_atom_site_occupancy
_atom_site_site_symmetry_order
_atom_site_calc_flag
_atom_site_refinement_flags_posn
_atom_site_refinement_flags_adp
_atom_site_refinement_flags_occupancy
_atom_site_disorder_assembly
_atom_site_disorder_group
Ge2 Ge 0.86132(2) 0.03104(2) 0.46721(2) 0.02651(7) Uani 1 1 d . . . . .
Ni1 Ni 0.53897(2) 0.32491(2) 0.71958(2) 0.01512(7) Uani 1 1 d . . . . .
Ge1 Ge 0.93118(3) -0.23912(3) 0.82033(2) 0.04280(10) Uani 1 1 d . . . . .
Cl6 Cl 0.86251(5) 0.09594(5) 0.35379(4) 0.03047(15) Uani 1 1 d . . . . .
Cl5 Cl 0.67839(6) 0.05206(6) 0.48743(4) 0.03291(15) Uani 1 1 d . . . . .
Cl4 Cl 0.94899(6) -0.14335(5) 0.44013(4) 0.03790(17) Uani 1 1 d . . . . .
Cl2 Cl 0.96593(9) -0.32829(8) 0.72330(5) 0.0592(3) Uani 1 1 d . . . . .
Cl1 Cl 0.74091(8) -0.16278(10) 0.83975(5) 0.0705(3) Uani 1 1 d . . . . .
Cl3 Cl 0.95423(9) -0.37990(10) 0.89892(6) 0.0669(3) Uani 1 1 d . . . . .
N3 N 0.41572(16) 0.47425(15) 0.74150(10) 0.0158(4) Uani 1 1 d . . . . .
N8 N 0.66015(16) 0.17520(15) 0.69673(10) 0.0167(4) Uani 1 1 d . . . . .
N9 N 0.45306(17) 0.11252(16) 0.65127(11) 0.0192(4) Uani 1 1 d . . . . .
N5 N 0.55703(16) 0.40714(14) 0.62496(10) 0.0163(4) Uani 1 1 d . . . . .
N6 N 0.67656(17) 0.32789(16) 0.74498(10) 0.0195(4) Uani 1 1 d . . . . .
N4 N 0.51896(17) 0.56714(15) 0.57382(10) 0.0188(4) Uani 1 1 d . . . . .
N10 N 0.45138(17) 0.25614(15) 0.68781(10) 0.0181(4) Uani 1 1 d . . . . .
N7 N 0.85798(18) 0.24058(17) 0.75095(12) 0.0242(4) Uani 1 1 d . . . . .
N1 N 0.46932(17) 0.31095(16) 0.82422(10) 0.0195(4) Uani 1 1 d . . . . .
N2 N 0.34047(19) 0.38885(17) 0.91813(11) 0.0242(5) Uani 1 1 d . . . . .
C8 C 0.3421(2) 0.49174(19) 0.80247(12) 0.0191(5) Uani 1 1 d . . . . .
C40 C 0.7695(2) 0.23685(19) 0.73337(12) 0.0192(5) Uani 1 1 d . . . . .
C41 C 0.7633(2) 0.14778(19) 0.70610(12) 0.0191(5) Uani 1 1 d . . . . .
C52 C 0.3441(2) 0.28068(19) 0.68181(12) 0.0189(5) Uani 1 1 d . . . . .
C46 C 0.5144(2) 0.15518(18) 0.66965(12) 0.0180(5) Uani 1 1 d . . . . .
C45 C 0.6344(2) 0.10588(19) 0.67325(12) 0.0183(5) Uani 1 1 d . . . . .
C14 C 0.6108(2) 0.49409(19) 0.53045(12) 0.0196(5) Uani 1 1 d . . . . .
C13 C 0.4907(2) 0.51030(18) 0.62942(12) 0.0172(4) Uani 1 1 d . . . . .
C39 C 0.8189(2) 0.3408(2) 0.77615(13) 0.0249(5) Uani 1 1 d . . . . .
C11 C 0.3029(2) 0.64448(19) 0.69832(14) 0.0227(5) Uani 1 1 d . . . . .
H11 H 0.289481 0.695911 0.661617 0.027 Uiso 1 1 calc R . . . .
C34 C 0.7048(2) 0.3944(2) 0.77256(13) 0.0216(5) Uani 1 1 d . . . . .
C12 C 0.39906(19) 0.54885(18) 0.69056(12) 0.0169(4) Uani 1 1 d . . . . .
C42 C 0.8486(2) 0.0459(2) 0.69240(14) 0.0257(5) Uani 1 1 d . . . . .
H42 H 0.921737 0.026199 0.699716 0.031 Uiso 1 1 calc R . . . .
C1 C 0.4906(2) 0.23964(19) 0.87922(13) 0.0215(5) Uani 1 1 d . . . . .
C9 C 0.2459(2) 0.5873(2) 0.81435(14) 0.0239(5) Uani 1 1 d . . . . .
H9 H 0.194610 0.600299 0.857723 0.029 Uiso 1 1 calc R . . . .
C19 C 0.6346(2) 0.39438(19) 0.56320(12) 0.0184(5) Uani 1 1 d . . . . .
C7 C 0.3807(2) 0.39829(19) 0.84913(12) 0.0201(5) Uani 1 1 d . . . . .
C47 C 0.3433(2) 0.19157(19) 0.65920(13) 0.0204(5) Uani 1 1 d . . . . .
C61 C 0.4594(2) -0.06210(19) 0.69333(13) 0.0221(5) Uani 1 1 d . . . . .
C10 C 0.2269(2) 0.6628(2) 0.76130(14) 0.0257(5) Uani 1 1 d . . . . .
H10 H 0.160985 0.728172 0.768025 0.031 Uiso 1 1 calc R . . . .
C51 C 0.2446(2) 0.3745(2) 0.69548(14) 0.0245(5) Uani 1 1 d . . . . .
H51 H 0.243401 0.434924 0.712177 0.029 Uiso 1 1 calc R . . . .
C43 C 0.8232(2) -0.0258(2) 0.66765(14) 0.0272(6) Uani 1 1 d . . . . .
H43 H 0.880051 -0.095554 0.657172 0.033 Uiso 1 1 calc R . . . .
C2 C 0.5727(2) 0.1352(2) 0.88232(14) 0.0259(5) Uani 1 1 d . . . . .
H2 H 0.626239 0.101329 0.842176 0.031 Uiso 1 1 calc R . . . .
C27 C 0.4890(2) 0.68160(19) 0.56694(14) 0.0248(5) Uani 1 1 d . . . . .
H27A H 0.420001 0.720579 0.601446 0.030 Uiso 1 1 calc R . . . .
H27B H 0.473613 0.707800 0.520186 0.030 Uiso 1 1 calc R . . . .
C18 C 0.7259(2) 0.3032(2) 0.53320(14) 0.0252(5) Uani 1 1 d . . . . .
H18 H 0.743212 0.235400 0.554997 0.030 Uiso 1 1 calc R . . . .
C48 C 0.2466(2) 0.1918(2) 0.64717(14) 0.0259(5) Uani 1 1 d . . . . .
H48 H 0.247171 0.130991 0.631487 0.031 Uiso 1 1 calc R . . . .
C28 C 0.5829(2) 0.70242(19) 0.57793(13) 0.0233(5) Uani 1 1 d . . . . .
C44 C 0.7161(2) 0.0030(2) 0.65805(14) 0.0243(5) Uani 1 1 d . . . . .
H44 H 0.698753 -0.046345 0.641437 0.029 Uiso 1 1 calc R . . . .
C49 C 0.1498(2) 0.2860(2) 0.65944(15) 0.0299(6) Uani 1 1 d . . . . .
H49 H 0.082127 0.290358 0.651216 0.036 Uiso 1 1 calc R . . . .
C54 C 0.9760(2) 0.0797(2) 0.81295(14) 0.0282(6) Uani 1 1 d . . . . .
C6 C 0.4104(2) 0.2878(2) 0.93883(13) 0.0249(5) Uani 1 1 d . . . . .
C17 C 0.7899(2) 0.3159(2) 0.47052(14) 0.0289(6) Uani 1 1 d . . . . .
H17 H 0.852585 0.255550 0.448961 0.035 Uiso 1 1 calc R . . . .
C60 C 0.4847(2) 0.00378(19) 0.63183(13) 0.0213(5) Uani 1 1 d . . . . .
H60A H 0.565917 -0.030760 0.611152 0.026 Uiso 1 1 calc R . . . .
H60B H 0.443244 0.006991 0.596348 0.026 Uiso 1 1 calc R . . . .
C16 C 0.7643(2) 0.4164(2) 0.43790(14) 0.0277(6) Uani 1 1 d . . . . .
H16 H 0.809677 0.421800 0.394552 0.033 Uiso 1 1 calc R . . . .
C15 C 0.6753(2) 0.5070(2) 0.46718(13) 0.0244(5) Uani 1 1 d . . . . .
H15 H 0.658729 0.574728 0.445402 0.029 Uiso 1 1 calc R . . . .
C3 C 0.5730(3) 0.0833(2) 0.94598(15) 0.0323(6) Uani 1 1 d . . . . .
H3 H 0.628384 0.012520 0.949874 0.039 Uiso 1 1 calc R . . . .
C5 C 0.4101(3) 0.2351(2) 1.00331(14) 0.0328(6) Uani 1 1 d . . . . .
H5 H 0.355850 0.268119 1.043431 0.039 Uiso 1 1 calc R . . . .
C33 C 0.6255(3) 0.7611(2) 0.52974(15) 0.0305(6) Uani 1 1 d . . . . .
H33 H 0.594612 0.789395 0.489563 0.037 Uiso 1 1 calc R . . . .
C50 C 0.1487(2) 0.3757(2) 0.68382(15) 0.0300(6) Uani 1 1 d . . . . .
H50 H 0.080134 0.438488 0.692381 0.036 Uiso 1 1 calc R . . . .
C35 C 0.6394(3) 0.4984(2) 0.79553(14) 0.0289(6) Uani 1 1 d . . . . .
H35 H 0.561752 0.534934 0.794480 0.035 Uiso 1 1 calc R . . . .
C53 C 0.9710(2) 0.1555(2) 0.75185(15) 0.0273(6) Uani 1 1 d . . . . .
H53A H 1.021794 0.187659 0.752326 0.033 Uiso 1 1 calc R . . . .
H53B H 0.998884 0.115254 0.708677 0.033 Uiso 1 1 calc R . . . .
C66 C 0.3775(2) -0.0953(2) 0.69550(15) 0.0291(6) Uani 1 1 d . . . . .
H66 H 0.337796 -0.075955 0.658879 0.035 Uiso 1 1 calc R . . . .
C21 C 0.2700(2) 0.5585(2) 0.97751(13) 0.0289(6) Uani 1 1 d . . . . .
C4 C 0.4924(3) 0.1332(2) 1.00558(15) 0.0343(7) Uani 1 1 d . . . . .
H4 H 0.495398 0.095025 1.048569 0.041 Uiso 1 1 calc R . . . .
C36 C 0.6931(3) 0.5454(2) 0.81982(16) 0.0364(7) Uani 1 1 d . . . . .
H36 H 0.651257 0.616053 0.835569 0.044 Uiso 1 1 calc R . . . .
C20 C 0.2465(2) 0.4688(2) 0.96425(14) 0.0304(6) Uani 1 1 d . . . . .
H20A H 0.229486 0.434149 1.009043 0.036 Uiso 1 1 calc R . . . .
H20B H 0.179183 0.498383 0.943419 0.036 Uiso 1 1 calc R . . . .
C63 C 0.4927(3) -0.1536(2) 0.80234(16) 0.0383(7) Uani 1 1 d . . . . .
H63 H 0.532433 -0.173677 0.838972 0.046 Uiso 1 1 calc R . . . .
C55 C 0.8834(2) 0.0729(2) 0.85544(15) 0.0317(6) Uani 1 1 d . . . . .
H55 H 0.810685 0.119148 0.847102 0.038 Uiso 1 1 calc R . . . .
C64 C 0.4113(3) -0.1862(2) 0.80421(17) 0.0411(8) Uani 1 1 d . . . . .
H64 H 0.395043 -0.228822 0.841990 0.049 Uiso 1 1 calc R . . . .
C38 C 0.8720(3) 0.3892(2) 0.80082(16) 0.0344(6) Uani 1 1 d . . . . .
H38 H 0.949254 0.352915 0.802950 0.041 Uiso 1 1 calc R . . . .
C37 C 0.8071(3) 0.4921(3) 0.82189(17) 0.0384(7) Uani 1 1 d . . . . .
H37 H 0.840718 0.527958 0.838319 0.046 Uiso 1 1 calc R . . . .
C26 C 0.3754(3) 0.5559(2) 0.95954(16) 0.0356(7) Uani 1 1 d . . . . .
H26 H 0.437251 0.495818 0.937119 0.043 Uiso 1 1 calc R . . . .
C62 C 0.5169(3) -0.0917(2) 0.74730(15) 0.0306(6) Uani 1 1 d . . . . .
H62 H 0.573018 -0.069300 0.746422 0.037 Uiso 1 1 calc R . . . .
C32 C 0.7129(3) 0.7789(3) 0.53946(18) 0.0400(7) Uani 1 1 d . . . . .
H32 H 0.741950 0.818798 0.505821 0.048 Uiso 1 1 calc R . . . .
C31 C 0.7578(3) 0.7388(2) 0.59790(18) 0.0407(7) Uani 1 1 d . . . . .
H31 H 0.817847 0.750794 0.604483 0.049 Uiso 1 1 calc R . . . .
C22 C 0.1798(3) 0.6475(3) 1.01003(17) 0.0413(7) Uani 1 1 d . . . . .
H22 H 0.106795 0.650584 1.022079 0.050 Uiso 1 1 calc R . . . .
C29 C 0.6287(3) 0.6627(2) 0.63673(16) 0.0349(7) Uani 1 1 d . . . . .
H29 H 0.600257 0.622334 0.670318 0.042 Uiso 1 1 calc R . . . .
C56 C 0.8944(3) -0.0002(3) 0.91010(17) 0.0404(7) Uani 1 1 d . . . . .
H56 H 0.829621 -0.003723 0.938815 0.049 Uiso 1 1 calc R . . . .
C65 C 0.3535(3) -0.1570(2) 0.75116(17) 0.0387(7) Uani 1 1 d . . . . .
H65 H 0.296904 -0.179036 0.752626 0.046 Uiso 1 1 calc R . . . .
C23 C 0.1965(4) 0.7317(3) 1.0248(2) 0.0533(10) Uani 1 1 d . . . . .
H23 H 0.135027 0.792005 1.047343 0.064 Uiso 1 1 calc R . . . .
C30 C 0.7150(3) 0.6811(3) 0.64689(18) 0.0434(8) Uani 1 1 d . . . . .
H30 H 0.745067 0.654089 0.687487 0.052 Uiso 1 1 calc R . . . .
C24 C 0.3018(4) 0.7279(3) 1.0070(2) 0.0518(10) Uani 1 1 d . . . . .
H24 H 0.312853 0.785547 1.017440 0.062 Uiso 1 1 calc R . . . .
C25 C 0.3917(3) 0.6409(3) 0.97406(18) 0.0454(8) Uani 1 1 d . . . . .
H25 H 0.464178 0.638946 0.961321 0.054 Uiso 1 1 calc R . . . .
C59 C 1.0811(3) 0.0105(3) 0.8258(2) 0.0604(11) Uani 1 1 d . . . . .
H59 H 1.146077 0.013362 0.796893 0.073 Uiso 1 1 calc R . . . .
C57 C 0.9987(3) -0.0674(3) 0.9227(2) 0.0578(10) Uani 1 1 d . . . . .
H57 H 1.006459 -0.116927 0.960506 0.069 Uiso 1 1 calc R . . . .
C58 C 1.0925(4) -0.0626(4) 0.8802(3) 0.0830(17) Uani 1 1 d . . . . .
H58 H 1.165129 -0.109664 0.888342 0.100 Uiso 1 1 calc R . . . .
O2 O 0.2729(5) 0.1025(4) 0.9109(3) 0.169(2) Uani 1 1 d D U . . .
C1A C 0.1465(11) 0.1870(10) 0.9348(8) 0.166(8) Uani 0.617(10) 1 d D U P A 1
H1AA H 0.094318 0.163142 0.923991 0.199 Uiso 0.617(10) 1 calc R . P A 1
H1AB H 0.128555 0.198308 0.985249 0.199 Uiso 0.617(10) 1 calc R . P A 1
C1B C 0.1388(11) 0.2785(10) 0.8979(9) 0.160(8) Uani 0.617(10) 1 d D U P A 1
H1BA H 0.113169 0.336438 0.930407 0.192 Uiso 0.617(10) 1 calc R . P A 1
H1BB H 0.083014 0.299634 0.868332 0.192 Uiso 0.617(10) 1 calc R . P A 1
C1C C 0.2491(7) 0.2618(6) 0.8543(4) 0.065(2) Uani 0.617(10) 1 d D U P A 1
H1CA H 0.241354 0.305365 0.810989 0.077 Uiso 0.617(10) 1 calc R . P A 1
H1CB H 0.294877 0.276372 0.879457 0.077 Uiso 0.617(10) 1 calc R . P A 1
C1D C 0.2920(10) 0.1569(8) 0.8419(4) 0.095(4) Uani 0.617(10) 1 d D U P A 1
H1DA H 0.373196 0.128205 0.821174 0.114 Uiso 0.617(10) 1 calc R . P A 1
H1DB H 0.253601 0.145737 0.809414 0.114 Uiso 0.617(10) 1 calc R . P A 1
O1 O 0.9549(5) 0.4769(5) 0.5893(3) 0.0651(15) Uani 0.5 1 d D U P B -1
C1E C 1.0364(13) 0.5121(14) 0.5530(6) 0.068(3) Uani 0.5 1 d D U P B -1
H1EA H 1.112911 0.453719 0.550327 0.081 Uiso 0.5 1 calc R . P B -1
H1EB H 1.030630 0.571628 0.577396 0.081 Uiso 0.5 1 calc R . P B -1
C1F C 1.0141(8) 0.5472(8) 0.4822(5) 0.068(2) Uani 0.5 1 d D U P B -1
H1FA H 1.085012 0.524323 0.447123 0.082 Uiso 0.5 1 calc R . P B -1
H1FB H 0.971455 0.625175 0.478996 0.082 Uiso 0.5 1 calc R . P B -1
C1G C 0.9459(17) 0.4934(18) 0.4727(6) 0.090(4) Uani 0.5 1 d D U P B -1
H1GA H 0.874919 0.545872 0.459374 0.108 Uiso 0.5 1 calc R . P B -1
H1GB H 0.988301 0.440205 0.435924 0.108 Uiso 0.5 1 calc R . P B -1
C1H C 0.9220(10) 0.4407(8) 0.5406(5) 0.075(3) Uani 0.5 1 d D U P B -1
H1HA H 0.840937 0.459166 0.554411 0.090 Uiso 0.5 1 calc R . P B -1
H1HB H 0.964553 0.362790 0.537045 0.090 Uiso 0.5 1 calc R . P B -1
C0AA C 0.267(2) 0.133(2) 0.8348(8) 0.192(15) Uani 0.383(10) 1 d D U P A 2
H0AA H 0.325320 0.155874 0.811272 0.231 Uiso 0.383(10) 1 calc R . P A 2
H0AB H 0.273725 0.074042 0.809367 0.231 Uiso 0.383(10) 1 calc R . P A 2
C1AA C 0.1573(14) 0.2191(11) 0.8412(10) 0.127(7) Uani 0.383(10) 1 d D U P A 2
H1AC H 0.146699 0.259048 0.796743 0.153 Uiso 0.383(10) 1 calc R . P A 2
H1AD H 0.098459 0.194077 0.856986 0.153 Uiso 0.383(10) 1 calc R . P A 2
C2AA C 0.1559(12) 0.2806(10) 0.8910(9) 0.085(5) Uani 0.383(10) 1 d D U P A 2
H2AA H 0.082011 0.342664 0.902790 0.102 Uiso 0.383(10) 1 calc R . P A 2
H2AB H 0.215282 0.305080 0.875775 0.102 Uiso 0.383(10) 1 calc R . P A 2
C3AA C 0.1784(14) 0.2033(12) 0.9499(9) 0.113(5) Uani 0.383(10) 1 d D U P A 2
H3AA H 0.111273 0.192516 0.972914 0.135 Uiso 0.383(10) 1 calc R . P A 2
H3AB H 0.205054 0.225054 0.984582 0.135 Uiso 0.383(10) 1 calc R . P A 2

loop_
_atom_site_aniso_label
_atom_site_aniso_U_11
_atom_site_aniso_U_22
_atom_site_aniso_U_33
_atom_site_aniso_U_23
_atom_site_aniso_U_13
_atom_site_aniso_U_12
Ge2 0.02843(15) 0.02353(14) 0.02961(15) -0.00217(11) -0.00940(12) -0.01110(12)
Ni1 0.01517(15) 0.01162(14) 0.01680(15) 0.00007(11) -0.00204(11) -0.00507(11)
Ge1 0.02965(18) 0.0526(2) 0.0490(2) -0.01930(17) 0.00446(14) -0.02192(16)
Cl6 0.0232(3) 0.0233(3) 0.0340(4) 0.0042(3) -0.0019(3) -0.0040(2)
Cl5 0.0272(3) 0.0361(4) 0.0302(3) 0.0034(3) -0.0021(3) -0.0123(3)
Cl4 0.0372(4) 0.0204(3) 0.0504(4) 0.0027(3) -0.0126(3) -0.0070(3)
Cl2 0.0704(6) 0.0524(5) 0.0457(5) -0.0174(4) -0.0067(4) -0.0177(5)
Cl1 0.0293(4) 0.1030(9) 0.0527(6) 0.0057(5) 0.0023(4) -0.0134(5)
Cl3 0.0527(6) 0.0964(8) 0.0558(6) 0.0158(5) -0.0227(5) -0.0354(6)
N3 0.0151(9) 0.0146(9) 0.0160(9) -0.0004(7) -0.0017(7) -0.0058(8)
N8 0.0167(10) 0.0151(9) 0.0149(9) 0.0005(7) -0.0005(7) -0.0057(8)
N9 0.0216(10) 0.0174(10) 0.0210(10) -0.0006(8) -0.0048(8) -0.0103(8)
N5 0.0183(10) 0.0102(9) 0.0175(9) 0.0011(7) -0.0031(7) -0.0045(7)
N6 0.0187(10) 0.0198(10) 0.0196(10) -0.0006(8) -0.0025(8) -0.0089(8)
N4 0.0204(10) 0.0146(9) 0.0204(10) 0.0027(8) -0.0032(8) -0.0081(8)
N10 0.0184(10) 0.0149(9) 0.0206(10) 0.0014(8) -0.0032(8) -0.0078(8)
N7 0.0204(11) 0.0249(11) 0.0290(12) -0.0033(9) -0.0054(9) -0.0107(9)
N1 0.0222(10) 0.0161(10) 0.0186(10) 0.0021(8) -0.0022(8) -0.0088(8)
N2 0.0292(12) 0.0200(10) 0.0196(10) -0.0007(8) 0.0031(9) -0.0113(9)
C8 0.0189(12) 0.0178(11) 0.0204(12) -0.0009(9) -0.0015(9) -0.0089(9)
C40 0.0180(12) 0.0214(12) 0.0184(11) -0.0003(9) -0.0030(9) -0.0092(10)
C41 0.0198(12) 0.0197(11) 0.0168(11) -0.0014(9) -0.0003(9) -0.0093(10)
C52 0.0198(12) 0.0197(11) 0.0191(11) 0.0036(9) -0.0043(9) -0.0112(10)
C46 0.0202(12) 0.0154(11) 0.0184(11) 0.0023(9) -0.0038(9) -0.0086(9)
C45 0.0207(12) 0.0187(11) 0.0149(11) 0.0023(9) -0.0018(9) -0.0097(10)
C14 0.0217(12) 0.0201(11) 0.0186(11) 0.0004(9) -0.0043(9) -0.0108(10)
C13 0.0180(11) 0.0176(11) 0.0177(11) 0.0021(9) -0.0042(9) -0.0098(9)
C39 0.0279(14) 0.0263(13) 0.0232(13) 0.0007(10) -0.0060(10) -0.0141(11)
C11 0.0190(12) 0.0164(11) 0.0290(13) 0.0031(10) -0.0062(10) -0.0050(9)
C34 0.0292(13) 0.0218(12) 0.0187(12) 0.0021(9) -0.0064(10) -0.0154(11)
C12 0.0173(11) 0.0146(11) 0.0198(11) -0.0002(9) -0.0037(9) -0.0079(9)
C42 0.0165(12) 0.0249(13) 0.0297(14) -0.0043(10) -0.0036(10) -0.0037(10)
C1 0.0247(13) 0.0208(12) 0.0194(12) 0.0031(9) -0.0028(10) -0.0120(10)
C9 0.0202(12) 0.0206(12) 0.0240(13) -0.0029(10) 0.0023(10) -0.0060(10)
C19 0.0215(12) 0.0180(11) 0.0181(11) -0.0008(9) -0.0032(9) -0.0112(10)
C7 0.0204(12) 0.0193(11) 0.0182(11) -0.0003(9) 0.0008(9) -0.0090(10)
C47 0.0217(12) 0.0194(12) 0.0204(12) 0.0031(9) -0.0040(9) -0.0102(10)
C61 0.0258(13) 0.0156(11) 0.0243(13) -0.0036(9) -0.0025(10) -0.0091(10)
C10 0.0175(12) 0.0186(12) 0.0329(14) -0.0014(10) -0.0007(10) -0.0029(10)
C51 0.0221(13) 0.0214(12) 0.0289(13) 0.0018(10) -0.0041(10) -0.0097(10)
C43 0.0225(13) 0.0181(12) 0.0319(14) -0.0081(10) -0.0011(11) -0.0013(10)
C2 0.0275(14) 0.0222(13) 0.0253(13) 0.0043(10) -0.0032(10) -0.0110(11)
C27 0.0256(13) 0.0139(11) 0.0299(14) 0.0059(10) -0.0038(10) -0.0070(10)
C18 0.0280(14) 0.0199(12) 0.0255(13) -0.0029(10) -0.0007(10) -0.0104(11)
C48 0.0283(14) 0.0257(13) 0.0299(14) 0.0036(11) -0.0107(11) -0.0162(11)
C28 0.0263(13) 0.0134(11) 0.0260(13) -0.0012(9) -0.0002(10) -0.0076(10)
C44 0.0253(13) 0.0187(12) 0.0279(13) -0.0061(10) -0.0039(10) -0.0081(10)
C49 0.0241(14) 0.0329(15) 0.0372(15) 0.0063(12) -0.0113(11) -0.0158(12)
C54 0.0242(13) 0.0293(14) 0.0277(14) -0.0076(11) -0.0072(11) -0.0063(11)
C6 0.0316(14) 0.0216(12) 0.0219(12) 0.0018(10) -0.0028(10) -0.0139(11)
C17 0.0293(14) 0.0275(14) 0.0235(13) -0.0098(11) 0.0065(11) -0.0106(11)
C60 0.0267(13) 0.0193(12) 0.0210(12) -0.0041(9) -0.0042(10) -0.0121(10)
C16 0.0327(15) 0.0324(14) 0.0207(13) -0.0023(11) 0.0019(10) -0.0196(12)
C15 0.0302(14) 0.0257(13) 0.0206(12) 0.0028(10) -0.0028(10) -0.0172(11)
C3 0.0400(16) 0.0246(14) 0.0333(15) 0.0084(11) -0.0124(13) -0.0149(12)
C5 0.0471(18) 0.0310(15) 0.0205(13) 0.0009(11) -0.0003(12) -0.0209(13)
C33 0.0399(16) 0.0244(13) 0.0281(14) 0.0015(11) -0.0021(12) -0.0179(12)
C50 0.0218(13) 0.0261(14) 0.0393(16) 0.0045(12) -0.0088(11) -0.0082(11)
C35 0.0353(15) 0.0222(13) 0.0307(14) -0.0014(11) -0.0102(12) -0.0121(11)
C53 0.0159(12) 0.0325(14) 0.0316(14) -0.0038(11) -0.0042(10) -0.0086(11)
C66 0.0333(15) 0.0251(13) 0.0340(15) -0.0011(11) -0.0078(12) -0.0166(12)
C21 0.0367(15) 0.0256(13) 0.0187(12) -0.0003(10) -0.0046(11) -0.0094(12)
C4 0.0517(19) 0.0301(15) 0.0244(14) 0.0088(11) -0.0100(13) -0.0220(14)
C36 0.0513(19) 0.0247(14) 0.0390(17) -0.0036(12) -0.0149(14) -0.0181(13)
C20 0.0327(15) 0.0266(14) 0.0231(13) -0.0034(11) 0.0091(11) -0.0120(12)
C63 0.0511(19) 0.0340(16) 0.0305(15) 0.0065(12) -0.0142(14) -0.0185(15)
C55 0.0278(14) 0.0343(15) 0.0318(15) -0.0003(12) -0.0094(12) -0.0110(12)
C64 0.053(2) 0.0299(15) 0.0364(17) 0.0084(13) -0.0005(14) -0.0210(15)
C38 0.0370(16) 0.0382(16) 0.0365(16) 0.0001(13) -0.0117(13) -0.0222(14)
C37 0.052(2) 0.0393(17) 0.0396(17) -0.0002(13) -0.0166(14) -0.0300(15)
C26 0.0416(17) 0.0296(15) 0.0333(16) -0.0023(12) -0.0067(13) -0.0137(13)
C62 0.0379(16) 0.0297(14) 0.0292(14) 0.0021(11) -0.0093(12) -0.0188(13)
C32 0.0476(19) 0.0347(16) 0.0442(18) -0.0045(14) 0.0038(14) -0.0291(15)
C31 0.0425(18) 0.0336(16) 0.055(2) -0.0106(14) -0.0085(15) -0.0225(14)
C22 0.0408(18) 0.0346(16) 0.0384(17) -0.0114(13) -0.0053(14) -0.0065(14)
C29 0.0445(18) 0.0333(15) 0.0326(15) 0.0070(12) -0.0102(13) -0.0229(14)
C56 0.0430(18) 0.0431(18) 0.0352(17) -0.0009(14) -0.0058(14) -0.0201(15)
C65 0.0431(18) 0.0321(16) 0.0469(19) 0.0021(13) -0.0029(14) -0.0256(14)
C23 0.065(3) 0.0352(18) 0.051(2) -0.0154(16) -0.0195(18) -0.0074(17)
C30 0.052(2) 0.0388(18) 0.047(2) 0.0032(15) -0.0211(16) -0.0226(16)
C24 0.080(3) 0.0313(17) 0.053(2) -0.0028(15) -0.032(2) -0.0223(18)
C25 0.058(2) 0.0433(19) 0.0462(19) 0.0044(15) -0.0215(17) -0.0277(17)
C59 0.0262(17) 0.076(3) 0.057(2) 0.022(2) -0.0097(16) -0.0085(17)
C57 0.054(2) 0.056(2) 0.049(2) 0.0172(18) -0.0181(18) -0.0128(19)
C58 0.040(2) 0.099(4) 0.075(3) 0.038(3) -0.023(2) -0.005(2)
O2 0.168(5) 0.109(4) 0.191(6) 0.017(4) -0.075(4) -0.014(3)
C1A 0.177(10) 0.117(7) 0.145(11) -0.044(7) 0.116(10) -0.077(6)
C1B 0.099(8) 0.096(7) 0.179(13) 0.000(9) 0.050(8) 0.009(6)
C1C 0.089(5) 0.060(4) 0.052(4) 0.012(3) -0.018(3) -0.040(4)
C1D 0.131(9) 0.132(9) 0.040(4) 0.000(5) 0.003(5) -0.084(8)
O1 0.057(3) 0.083(4) 0.065(3) 0.012(3) -0.026(3) -0.036(3)
C1E 0.070(6) 0.077(7) 0.078(6) 0.021(6) -0.037(5) -0.046(5)
C1F 0.056(5) 0.079(6) 0.069(5) 0.014(4) -0.022(4) -0.029(4)
C1G 0.108(10) 0.120(10) 0.078(6) 0.022(8) -0.049(7) -0.072(9)
C1H 0.094(7) 0.069(6) 0.088(5) 0.016(5) -0.048(5) -0.048(5)
C0AA 0.151(17) 0.138(17) 0.182(8) -0.015(12) -0.078(11) 0.050(15)
C1AA 0.110(12) 0.066(9) 0.196(13) -0.003(9) -0.090(11) -0.002(8)
C2AA 0.047(7) 0.071(6) 0.163(13) 0.026(7) -0.046(8) -0.045(5)
C3AA 0.068(9) 0.111(10) 0.153(10) 0.036(7) -0.035(7) -0.038(7)

loop_
_atom_type_symbol
_atom_type_description
_atom_type_scat_dispersion_real
_atom_type_scat_dispersion_imag
_atom_type_scat_source
C C 0.0033 0.0016 'International Tables Vol C Tables 4.2.6.8 and 6.1.1.4'
H H 0.0000 0.0000 'International Tables Vol C Tables 4.2.6.8 and 6.1.1.4'
Cl Cl 0.1484 0.1585 'International Tables Vol C Tables 4.2.6.8 and 6.1.1.4'
Ge Ge 0.1547 1.8001 'International Tables Vol C Tables 4.2.6.8 and 6.1.1.4'
N N 0.0061 0.0033 'International Tables Vol C Tables 4.2.6.8 and 6.1.1.4'
Ni Ni 0.3393 1.1124 'International Tables Vol C Tables 4.2.6.8 and 6.1.1.4'
O O 0.0106 0.0060 'International Tables Vol C Tables 4.2.6.8 and 6.1.1.4'

loop_
_geom_angle_atom_site_label_1
_geom_angle_atom_site_label_2
_geom_angle_atom_site_label_3
_geom_angle
Cl5 Ge2 Cl6 94.28(3)
Cl4 Ge2 Cl6 95.97(3)
Cl4 Ge2 Cl5 97.52(3)
N3 Ni1 N5 77.72(7)
N3 Ni1 N6 102.93(8)
N3 Ni1 N10 101.18(8)
N3 Ni1 N1 77.19(8)
N8 Ni1 N3 178.88(8)
N8 Ni1 N5 102.06(7)
N8 Ni1 N6 78.16(8)
N8 Ni1 N10 77.74(8)
N8 Ni1 N1 103.05(8)
N6 Ni1 N5 92.49(8)
N6 Ni1 N10 155.82(8)
N6 Ni1 N1 91.48(8)
N10 Ni1 N5 94.43(8)
N10 Ni1 N1 92.01(8)
N1 Ni1 N5 154.86(8)
Cl2 Ge1 Cl3 97.42(4)
Cl1 Ge1 Cl2 97.87(4)
Cl1 Ge1 Cl3 97.52(4)
C8 N3 Ni1 119.30(15)
C12 N3 Ni1 118.75(15)
C12 N3 C8 121.1(2)
C41 N8 Ni1 118.94(16)
C41 N8 C45 121.6(2)
C45 N8 Ni1 119.50(16)
C46 N9 C47 106.6(2)
C46 N9 C60 131.0(2)
C47 N9 C60 122.3(2)
C13 N5 Ni1 112.52(15)
C13 N5 C19 105.79(19)
C19 N5 Ni1 139.22(16)
C40 N6 Ni1 113.42(16)
C40 N6 C34 106.1(2)
C34 N6 Ni1 140.47(17)
C14 N4 C27 121.7(2)
C13 N4 C14 106.16(19)
C13 N4 C27 129.5(2)
C52 N10 Ni1 139.74(16)
C46 N10 Ni1 113.78(16)
C46 N10 C52 106.4(2)
C40 N7 C39 106.6(2)
C40 N7 C53 129.3(2)
C39 N7 C53 123.8(2)
C1 N1 Ni1 139.76(17)
C7 N1 Ni1 113.71(16)
C7 N1 C1 106.4(2)
C7 N2 C6 106.3(2)
C7 N2 C20 128.6(2)
C6 N2 C20 125.1(2)
N3 C8 C9 120.8(2)
N3 C8 C7 110.1(2)
C9 C8 C7 129.1(2)
N6 C40 N7 112.3(2)
N6 C40 C41 118.3(2)
N7 C40 C41 129.4(2)
N8 C41 C40 111.1(2)
N8 C41 C42 121.2(2)
C42 C41 C40 127.6(2)
N10 C52 C47 109.0(2)
N10 C52 C51 130.7(2)
C47 C52 C51 120.2(2)
N9 C46 C45 129.8(2)
N10 C46 N9 111.8(2)
N10 C46 C45 118.4(2)
N8 C45 C46 110.6(2)
N8 C45 C44 120.1(2)
C44 C45 C46 129.3(2)
N4 C14 C19 106.4(2)
N4 C14 C15 131.4(2)
C15 C14 C19 122.2(2)
N5 C13 N4 112.8(2)
N5 C13 C12 118.5(2)
N4 C13 C12 128.7(2)
N7 C39 C34 106.3(2)
N7 C39 C38 132.0(3)
C38 C39 C34 121.8(3)
C12 C11 H11 121.0
C12 C11 C10 118.1(2)
C10 C11 H11 121.0
N6 C34 C39 108.8(2)
N6 C34 C35 130.5(2)
C35 C34 C39 120.7(2)
N3 C12 C13 110.5(2)
N3 C12 C11 120.9(2)
C11 C12 C13 128.5(2)
C41 C42 H42 121.2
C43 C42 C41 117.7(2)
C43 C42 H42 121.2
N1 C1 C2 130.8(2)
N1 C1 C6 108.6(2)
C2 C1 C6 120.6(2)
C8 C9 H9 120.9
C10 C9 C8 118.2(2)
C10 C9 H9 120.9
N5 C19 C14 108.8(2)
N5 C19 C18 130.6(2)
C18 C19 C14 120.5(2)
N1 C7 N2 112.5(2)
N1 C7 C8 118.6(2)
N2 C7 C8 128.8(2)
N9 C47 C52 106.2(2)
N9 C47 C48 131.0(2)
C48 C47 C52 122.8(2)
C66 C61 C60 119.0(2)
C66 C61 C62 119.1(2)
C62 C61 C60 121.9(2)
C11 C10 H10 119.6
C9 C10 C11 120.9(2)
C9 C10 H10 119.6
C52 C51 H51 121.2
C50 C51 C52 117.5(2)
C50 C51 H51 121.2
C42 C43 H43 119.6
C44 C43 C42 120.9(2)
C44 C43 H43 119.6
C1 C2 H2 121.3
C3 C2 C1 117.3(3)
C3 C2 H2 121.3
N4 C27 H27A 109.5
N4 C27 H27B 109.5
N4 C27 C28 110.8(2)
H27A C27 H27B 108.1
C28 C27 H27A 109.5
C28 C27 H27B 109.5
C19 C18 H18 121.4
C17 C18 C19 117.3(2)
C17 C18 H18 121.4
C47 C48 H48 122.0
C49 C48 C47 116.0(2)
C49 C48 H48 122.0
C33 C28 C27 120.8(2)
C33 C28 C29 118.6(3)
C29 C28 C27 120.6(2)
C45 C44 H44 120.7
C43 C44 C45 118.6(2)
C43 C44 H44 120.7
C48 C49 H49 119.1
C48 C49 C50 121.9(3)
C50 C49 H49 119.1
C55 C54 C53 124.3(2)
C55 C54 C59 118.2(3)
C59 C54 C53 117.5(3)
N2 C6 C1 106.3(2)
N2 C6 C5 131.6(3)
C5 C6 C1 122.1(2)
C18 C17 H17 119.2
C18 C17 C16 121.6(2)
C16 C17 H17 119.2
N9 C60 C61 112.0(2)
N9 C60 H60A 109.2
N9 C60 H60B 109.2
C61 C60 H60A 109.2
C61 C60 H60B 109.2
H60A C60 H60B 107.9
C17 C16 H16 119.1
C15 C16 C17 121.8(2)
C15 C16 H16 119.1
C14 C15 H15 121.7
C16 C15 C14 116.6(2)
C16 C15 H15 121.7
C2 C3 H3 119.3
C2 C3 C4 121.3(3)
C4 C3 H3 119.3
C6 C5 H5 121.8
C4 C5 C6 116.5(3)
C4 C5 H5 121.8
C28 C33 H33 119.7
C28 C33 C32 120.7(3)
C32 C33 H33 119.7
C51 C50 C49 121.5(3)
C51 C50 H50 119.2
C49 C50 H50 119.2
C34 C35 H35 121.6
C36 C35 C34 116.9(3)
C36 C35 H35 121.6
N7 C53 C54 113.7(2)
N7 C53 H53A 108.8
N7 C53 H53B 108.8
C54 C53 H53A 108.8
C54 C53 H53B 108.8
H53A C53 H53B 107.7
C61 C66 H66 119.9
C61 C66 C65 120.1(3)
C65 C66 H66 119.9
C26 C21 C20 123.5(3)
C26 C21 C22 119.1(3)
C22 C21 C20 117.4(3)
C3 C4 H4 118.9
C5 C4 C3 122.1(3)
C5 C4 H4 118.9
C35 C36 H36 119.0
C35 C36 C37 122.0(3)
C37 C36 H36 119.0
N2 C20 C21 113.1(2)
N2 C20 H20A 109.0
N2 C20 H20B 109.0
C21 C20 H20A 109.0
C21 C20 H20B 109.0
H20A C20 H20B 107.8
C64 C63 H63 119.8
C64 C63 C62 120.3(3)
C62 C63 H63 119.8
C54 C55 H55 119.4
C54 C55 C56 121.2(3)
C56 C55 H55 119.4
C63 C64 H64 120.1
C63 C64 C65 119.8(3)
C65 C64 H64 120.1
C39 C38 H38 121.6
C37 C38 C39 116.7(3)
C37 C38 H38 121.6
C36 C37 H37 119.1
C38 C37 C36 121.9(3)
C38 C37 H37 119.1
C21 C26 H26 119.7
C21 C26 C25 120.6(3)
C25 C26 H26 119.7
C61 C62 H62 119.8
C63 C62 C61 120.3(3)
C63 C62 H62 119.8
C33 C32 H32 119.9
C31 C32 C33 120.1(3)
C31 C32 H32 119.9
C32 C31 H31 120.1
C32 C31 C30 119.8(3)
C30 C31 H31 120.1
C21 C22 H22 119.9
C23 C22 C21 120.1(3)
C23 C22 H22 119.9
C28 C29 H29 119.6
C30 C29 C28 120.9(3)
C30 C29 H29 119.6
C55 C56 H56 120.0
C57 C56 C55 120.0(3)
C57 C56 H56 120.0
C66 C65 H65 119.8
C64 C65 C66 120.3(3)
C64 C65 H65 119.8
C22 C23 H23 119.9
C24 C23 C22 120.1(3)
C24 C23 H23 119.9
C31 C30 H30 120.0
C29 C30 C31 120.0(3)
C29 C30 H30 120.0
C23 C24 H24 119.8
C23 C24 C25 120.4(3)
C25 C24 H24 119.8
C26 C25 H25 120.2
C24 C25 C26 119.6(3)
C24 C25 H25 120.2
C54 C59 H59 119.6
C58 C59 C54 120.9(4)
C58 C59 H59 119.6
C56 C57 H57 120.2
C56 C57 C58 119.6(4)
C58 C57 H57 120.2
C59 C58 H58 119.9
C57 C58 C59 120.1(4)
C57 C58 H58 119.9
C1D O2 C1A 95.0(7)
C0AA O2 C3AA 103.0(10)
O2 C1A H1AA 110.7
O2 C1A H1AB 110.7
H1AA C1A H1AB 108.8
C1B C1A O2 105.1(8)
C1B C1A H1AA 110.7
C1B C1A H1AB 110.7
C1A C1B H1BA 109.6
C1A C1B H1BB 109.6
C1A C1B C1C 110.2(9)
H1BA C1B H1BB 108.1
C1C C1B H1BA 109.6
C1C C1B H1BB 109.6
C1B C1C H1CA 111.9
C1B C1C H1CB 111.9
H1CA C1C H1CB 109.6
C1D C1C C1B 99.6(8)
C1D C1C H1CA 111.9
C1D C1C H1CB 111.9
O2 C1D H1DA 110.4
O2 C1D H1DB 110.4
C1C C1D O2 106.8(6)
C1C C1D H1DA 110.4
C1C C1D H1DB 110.4
H1DA C1D H1DB 108.6
C1H O1 C1E 107.9(8)
O1 C1E H1EA 110.1
O1 C1E H1EB 110.1
O1 C1E C1F 107.8(8)
H1EA C1E H1EB 108.5
C1F C1E H1EA 110.1
C1F C1E H1EB 110.1
C1E C1F H1FA 111.0
C1E C1F H1FB 111.1
C1E C1F C1G 103.5(8)
H1FA C1F H1FB 109.0
C1G C1F H1FA 111.0
C1G C1F H1FB 111.1
C1F C1G H1GA 110.4
C1F C1G H1GB 110.4
H1GA C1G H1GB 108.6
C1H C1G C1F 106.6(9)
C1H C1G H1GA 110.4
C1H C1G H1GB 110.4
O1 C1H C1G 107.2(8)
O1 C1H H1HA 110.3
O1 C1H H1HB 110.3
C1G C1H H1HA 110.3
C1G C1H H1HB 110.3
H1HA C1H H1HB 108.5
O2 C0AA H0AA 111.5
O2 C0AA H0AB 111.5
H0AA C0AA H0AB 109.3
C1AA C0AA O2 101.4(12)
C1AA C0AA H0AA 111.5
C1AA C0AA H0AB 111.5
C0AA C1AA H1AC 111.3
C0AA C1AA H1AD 111.3
H1AC C1AA H1AD 109.2
C2AA C1AA C0AA 102.5(15)
C2AA C1AA H1AC 111.3
C2AA C1AA H1AD 111.3
C1AA C2AA H2AA 111.6
C1AA C2AA H2AB 111.6
C1AA C2AA C3AA 100.9(12)
H2AA C2AA H2AB 109.4
C3AA C2AA H2AA 111.6
C3AA C2AA H2AB 111.6
O2 C3AA H3AA 111.7
O2 C3AA H3AB 111.7
C2AA C3AA O2 100.2(11)
C2AA C3AA H3AA 111.7
C2AA C3AA H3AB 111.7
H3AA C3AA H3AB 109.5

loop_
_geom_bond_atom_site_label_1
_geom_bond_atom_site_label_2
_geom_bond_distance
Ge2 Cl6 2.3221(8)
Ge2 Cl5 2.3170(8)
Ge2 Cl4 2.2752(8)
Ni1 N3 2.0377(19)
Ni1 N8 2.0360(19)
Ni1 N5 2.1047(19)
Ni1 N6 2.079(2)
Ni1 N10 2.088(2)
Ni1 N1 2.095(2)
Ge1 Cl2 2.2782(10)
Ge1 Cl1 2.2690(10)
Ge1 Cl3 2.3192(12)
N3 C8 1.345(3)
N3 C12 1.345(3)
N8 C41 1.334(3)
N8 C45 1.348(3)
N9 C46 1.365(3)
N9 C47 1.391(3)
N9 C60 1.476(3)
N5 C13 1.326(3)
N5 C19 1.387(3)
N6 C40 1.333(3)
N6 C34 1.380(3)
N4 C14 1.386(3)
N4 C13 1.366(3)
N4 C27 1.477(3)
N10 C52 1.376(3)
N10 C46 1.335(3)
N7 C40 1.361(3)
N7 C39 1.385(3)
N7 C53 1.467(3)
N1 C1 1.379(3)
N1 C7 1.324(3)
N2 C7 1.364(3)
N2 C6 1.387(3)
N2 C20 1.468(3)
C8 C9 1.390(3)
C8 C7 1.475(3)
C40 C41 1.480(3)
C41 C42 1.392(3)
C52 C47 1.400(3)
C52 C51 1.401(3)
C46 C45 1.478(3)
C45 C44 1.391(3)
C14 C19 1.404(3)
C14 C15 1.396(3)
C13 C12 1.471(3)
C39 C34 1.405(4)
C39 C38 1.396(4)
C11 H11 0.9500
C11 C12 1.387(3)
C11 C10 1.389(4)
C34 C35 1.400(4)
C42 H42 0.9500
C42 C43 1.388(4)
C1 C2 1.398(4)
C1 C6 1.407(4)
C9 H9 0.9500
C9 C10 1.383(4)
C19 C18 1.400(3)
C47 C48 1.396(4)
C61 C60 1.510(3)
C61 C66 1.387(4)
C61 C62 1.390(4)
C10 H10 0.9500
C51 H51 0.9500
C51 C50 1.377(4)
C43 H43 0.9500
C43 C44 1.384(4)
C2 H2 0.9500
C2 C3 1.379(4)
C27 H27A 0.9900
C27 H27B 0.9900
C27 C28 1.508(4)
C18 H18 0.9500
C18 C17 1.383(4)
C48 H48 0.9500
C48 C49 1.384(4)
C28 C33 1.383(4)
C28 C29 1.392(4)
C44 H44 0.9500
C49 H49 0.9500
C49 C50 1.410(4)
C54 C53 1.507(4)
C54 C55 1.379(4)
C54 C59 1.385(4)
C6 C5 1.398(4)
C17 H17 0.9500
C17 C16 1.409(4)
C60 H60A 0.9900
C60 H60B 0.9900
C16 H16 0.9500
C16 C15 1.379(4)
C15 H15 0.9500
C3 H3 0.9500
C3 C4 1.414(4)
C5 H5 0.9500
C5 C4 1.373(4)
C33 H33 0.9500
C33 C32 1.387(4)
C50 H50 0.9500
C35 H35 0.9500
C35 C36 1.383(4)
C53 H53A 0.9900
C53 H53B 0.9900
C66 H66 0.9500
C66 C65 1.389(4)
C21 C20 1.512(4)
C21 C26 1.382(4)
C21 C22 1.394(4)
C4 H4 0.9500
C36 H36 0.9500
C36 C37 1.396(5)
C20 H20A 0.9900
C20 H20B 0.9900
C63 H63 0.9500
C63 C64 1.375(5)
C63 C62 1.385(4)
C55 H55 0.9500
C55 C56 1.387(4)
C64 H64 0.9500
C64 C65 1.378(5)
C38 H38 0.9500
C38 C37 1.376(4)
C37 H37 0.9500
C26 H26 0.9500
C26 C25 1.395(4)
C62 H62 0.9500
C32 H32 0.9500
C32 C31 1.380(5)
C31 H31 0.9500
C31 C30 1.384(5)
C22 H22 0.9500
C22 C23 1.391(5)
C29 H29 0.9500
C29 C30 1.380(4)
C56 H56 0.9500
C56 C57 1.370(5)
C65 H65 0.9500
C23 H23 0.9500
C23 C24 1.374(6)
C30 H30 0.9500
C24 H24 0.9500
C24 C25 1.380(5)
C25 H25 0.9500
C59 H59 0.9500
C59 C58 1.383(6)
C57 H57 0.9500
C57 C58 1.381(6)
C58 H58 0.9500
O2 C1A 1.586(11)
O2 C1D 1.512(9)
O2 C0AA 1.531(15)
O2 C3AA 1.562(14)
C1A H1AA 0.9900
C1A H1AB 0.9900
C1A C1B 1.378(11)
C1B H1BA 0.9900
C1B H1BB 0.9900
C1B C1C 1.476(11)
C1C H1CA 0.9900
C1C H1CB 0.9900
C1C C1D 1.359(10)
C1D H1DA 0.9900
C1D H1DB 0.9900
O1 C1E 1.426(12)
O1 C1H 1.396(10)
C1E H1EA 0.9900
C1E H1EB 0.9900
C1E C1F 1.485(11)
C1F H1FA 0.9900
C1F H1FB 0.9900
C1F C1G 1.501(13)
C1G H1GA 0.9900
C1G H1GB 0.9900
C1G C1H 1.495(12)
C1H H1HA 0.9900
C1H H1HB 0.9900
C0AA H0AA 0.9900
C0AA H0AB 0.9900
C0AA C1AA 1.424(14)
C1AA H1AC 0.9900
C1AA H1AD 0.9900
C1AA C2AA 1.393(13)
C2AA H2AA 0.9900
C2AA H2AB 0.9900
C2AA C3AA 1.484(13)
C3AA H3AA 0.9900
C3AA H3AB 0.9900
